data_4514146
loop_
_publ_author_name
'Patil, Pravin'
'Kurpiewska, Katarzyna'
'Kalinowska-T\/lu\'scik, Justyna'
'D\"omling, Alexander'

_publ_section_title
;
 Ammonia-Promoted One-Pot Tetrazolopiperidinone Synthesis by Ugi Reaction.
;
_journal_issue 5
_journal_name_full 'ACS combinatorial science'
_journal_page_first 343
_journal_page_last 350
_journal_paper_doi 10.1021/acscombsci.7b00033
_journal_volume 19
_journal_year 2017
_chemical_formula_moiety 'C17 H20 N6 O'
_chemical_formula_sum 'C17 H20 N6 O'
_chemical_formula_weight 324.39
_space_group_IT_number 14
_symmetry_cell_setting monoclinic
_symmetry_Int_Tables_number 14
_symmetry_space_group_name_Hall '-P 2ybc'
_symmetry_space_group_name_H-M 'P 1 21/c 1'
_atom_sites_solution_hydrogens mixed
_audit_creation_date 2016-06-13T19:31:37-00:00
_audit_creation_method 'WinGX routine CIF_UPDATE'
_cell_angle_alpha 90
_cell_angle_beta 110.771(17)
_cell_angle_gamma 90
_cell_formula_units_Z 4
_cell_length_a 9.3572(14)
_cell_length_b 14.6849(12)
_cell_length_c 12.2349(17)
_cell_measurement_reflns_used 2606
_cell_measurement_temperature 130(2)
_cell_measurement_theta_max 27.625
_cell_measurement_theta_min 3.542
_cell_volume 1571.9(4)
_computing_cell_refinement
;
        CrysAlisPro, Agilent Technologies,
        Version 1.171.36.32 (release 02-08-2013 CrysAlis171 .NET)
        (compiled Aug  2 2013,16:46:58)
;
_computing_data_collection
;
        CrysAlisPro, Agilent Technologies,
        Version 1.171.36.32 (release 02-08-2013 CrysAlis171 .NET)
        (compiled Aug  2 2013,16:46:58)
;
_computing_data_reduction
;
        CrysAlisPro, Agilent Technologies,
        Version 1.171.36.32 (release 02-08-2013 CrysAlis171 .NET)
        (compiled Aug  2 2013,16:46:58)
;
_computing_structure_refinement 'SHELXL-2014/6 (Sheldrick, 2014)'
_diffrn_ambient_temperature 130(2)
_diffrn_detector_area_resol_mean 10.3756
_diffrn_measured_fraction_theta_full 0.868
_diffrn_measured_fraction_theta_max 0.8
_diffrn_measurement_device_type 'SuperNova, Dual, Cu at zero, Atlas'
_diffrn_measurement_method '\w scans'
_diffrn_orient_matrix_UB_11 0.0225895
_diffrn_orient_matrix_UB_12 0.0463274
_diffrn_orient_matrix_UB_13 0.0032365
_diffrn_orient_matrix_UB_21 -0.0346858
_diffrn_orient_matrix_UB_22 0.003759
_diffrn_orient_matrix_UB_23 -0.0616356
_diffrn_orient_matrix_UB_31 -0.0696489
_diffrn_orient_matrix_UB_32 0.013136
_diffrn_orient_matrix_UB_33 0.0061707
_diffrn_radiation_monochromator mirror
_diffrn_radiation_type MoK\a
_diffrn_radiation_wavelength 0.71073
_diffrn_reflns_av_R_equivalents 0.0728
_diffrn_reflns_av_unetI/netI 0.097
_diffrn_reflns_Laue_measured_fraction_full 0.868
_diffrn_reflns_Laue_measured_fraction_max 0.8
_diffrn_reflns_limit_h_max 11
_diffrn_reflns_limit_h_min -11
_diffrn_reflns_limit_k_max 19
_diffrn_reflns_limit_k_min -19
_diffrn_reflns_limit_l_max 16
_diffrn_reflns_limit_l_min -16
_diffrn_reflns_number 9504
_diffrn_reflns_point_group_measured_fraction_full 0.868
_diffrn_reflns_point_group_measured_fraction_max 0.8
_diffrn_reflns_theta_full 25.242
_diffrn_reflns_theta_max 28.542
_diffrn_reflns_theta_min 3.297
_exptl_absorpt_coefficient_mu 0.091
_exptl_absorpt_correction_T_max 1
_exptl_absorpt_correction_T_min 0.64653
_exptl_absorpt_correction_type multi-scan
_exptl_absorpt_process_details
;
        CrysAlisPro, Agilent Technologies,
        Version 1.171.36.32 (release 02-08-2013 CrysAlis171 .NET)
        (compiled Aug  2 2013,16:46:58)
        Empirical absorption correction using spherical harmonics,
 implemented in SCALE3 ABSPACK scaling algorithm.
;
_exptl_crystal_colour white
_exptl_crystal_density_diffrn 1.371
_exptl_crystal_description plate
_exptl_crystal_F_000 688
_exptl_crystal_size_max 0.3
_exptl_crystal_size_mid 0.15
_exptl_crystal_size_min 0.05
_refine_diff_density_max 0.401
_refine_diff_density_min -0.417
_refine_diff_density_rms 0.102
_refine_ls_extinction_method none
_refine_ls_goodness_of_fit_ref 1.106
_refine_ls_hydrogen_treatment mixed
_refine_ls_matrix_type full
_refine_ls_number_parameters 227
_refine_ls_number_reflns 9504
_refine_ls_number_restraints 5
_refine_ls_restrained_S_all 1.105
_refine_ls_R_factor_all 0.1515
_refine_ls_R_factor_gt 0.1095
_refine_ls_shift/su_max 0
_refine_ls_shift/su_mean 0
_refine_ls_structure_factor_coef Fsqd
_refine_ls_weighting_details 'w=1/[\s^2^(Fo^2^)+(0.1454P)^2^+1.1665P] where P=(Fo^2^+2Fc^2^)/3'
_refine_ls_weighting_scheme calc
_refine_ls_wR_factor_gt 0.2831
_refine_ls_wR_factor_ref 0.321
_reflns_Friedel_coverage 0
_reflns_number_gt 6093
_reflns_number_total 9504
_reflns_threshold_expression 'I > 2\s(I)'
_cod_data_source_file co7b00033_si_007.cif
_cod_data_source_block new
_cod_original_sg_symbol_H-M 'P 21/c'
_cod_database_code 4514146
_shelx_estimated_absorpt_t_min 0.973
_shelx_estimated_absorpt_t_max 0.995

loop_
_symmetry_equiv_pos_as_xyz
'x, y, z'
'-x, y+1/2, -z+1/2'
'-x, -y, -z'
'x, -y-1/2, z-1/2'

loop_
_atom_site_label
_atom_site_type_symbol
_atom_site_fract_x
_atom_site_fract_y
_atom_site_fract_z
_atom_site_U_iso_or_equiv
_atom_site_adp_type
_atom_site_occupancy
_atom_site_site_symmetry_order
_atom_site_calc_flag
_atom_site_refinement_flags_posn
_atom_site_refinement_flags_adp
O8 O 0.1649(4) -0.0009(3) 1.0082(4) 0.0261(9) Uani 1 1 d . .
N2 N 0.0317(5) -0.3033(3) 0.8567(5) 0.0277(12) Uani 1 1 d . .
N3 N -0.0088(5) -0.3291(3) 0.7486(5) 0.0276(11) Uani 1 1 d . .
N7 N 0.0671(6) -0.0320(3) 0.8152(4) 0.0251(11) Uani 1 1 d . .
N1 N 0.0536(5) -0.2113(3) 0.8547(4) 0.0205(10) Uani 1 1 d . .
C8 C 0.1147(6) -0.0562(4) 0.9286(5) 0.0216(12) Uani 1 1 d . .
N13 N 0.6064(5) -0.1254(3) 1.0015(5) 0.0298(12) Uani 1 1 d D .
C14 C 0.5851(6) -0.2087(4) 0.9480(5) 0.0242(12) Uani 1 1 d . .
C61 C -0.1438(7) -0.0628(4) 0.6305(6) 0.0299(14) Uani 1 1 d . .
H61A H -0.1485 0.0033 0.6135 0.036 Uiso 1 1 calc R U
H61B H -0.168 -0.0955 0.5554 0.036 Uiso 1 1 calc R U
N4 N -0.0151(5) -0.2576(3) 0.6757(4) 0.0260(11) Uani 1 1 d . .
C5 C 0.0232(6) -0.1844(4) 0.7447(5) 0.0204(12) Uani 1 1 d . .
C11 C 0.3903(6) -0.1831(4) 1.0174(5) 0.0278(13) Uani 1 1 d . .
C18 C 0.4055(7) -0.3339(4) 0.9051(6) 0.0289(14) Uani 1 1 d . .
H18 H 0.3155 -0.362 0.908 0.035 Uiso 1 1 calc R U
C10 C 0.2532(6) -0.1914(4) 1.0521(5) 0.0249(13) Uani 1 1 d . .
H10A H 0.2733 -0.158 1.1263 0.03 Uiso 1 1 calc R U
H10B H 0.2391 -0.2564 1.0672 0.03 Uiso 1 1 calc R U
C6 C 0.0209(7) -0.0870(4) 0.7093(5) 0.0234(13) Uani 1 1 d . .
C63 C 0.1322(7) -0.0701(4) 0.6430(6) 0.0290(14) Uani 1 1 d . .
H63A H 0.0993 -0.1081 0.5715 0.035 Uiso 1 1 calc R U
H63B H 0.1235 -0.0056 0.6181 0.035 Uiso 1 1 calc R U
C64 C 0.3008(7) -0.0908(5) 0.7129(7) 0.0356(16) Uani 1 1 d . .
H64A H 0.3358 -0.0527 0.7832 0.046 Uiso 1 1 calc R U
H64B H 0.3623 -0.0778 0.6645 0.046 Uiso 1 1 calc R U
H64C H 0.3119 -0.1552 0.7355 0.046 Uiso 1 1 calc R U
C17 C 0.4924(7) -0.3761(4) 0.8505(6) 0.0344(15) Uani 1 1 d . .
H17 H 0.4624 -0.4344 0.8165 0.041 Uiso 1 1 calc R U
C15 C 0.6731(7) -0.2515(4) 0.8928(6) 0.0314(15) Uani 1 1 d . .
H15 H 0.7631 -0.2238 0.8894 0.038 Uiso 1 1 calc R U
C9 C 0.1025(6) -0.1551(4) 0.9610(5) 0.0225(12) Uani 1 1 d . .
H9 H 0.0214 -0.159 0.9964 0.027 Uiso 1 1 calc R U
C12 C 0.4897(6) -0.1102(4) 1.0444(6) 0.0291(13) Uani 1 1 d D .
H12 H 0.4798 -0.0575 1.0861 0.035 Uiso 1 1 calc R U
C19 C 0.4517(7) -0.2481(4) 0.9566(6) 0.0288(14) Uani 1 1 d . .
C62 C -0.2637(7) -0.0850(5) 0.6804(7) 0.0383(17) Uani 1 1 d . .
H62A H -0.2673 -0.151 0.6906 0.05 Uiso 1 1 calc R U
H62B H -0.3633 -0.0637 0.627 0.05 Uiso 1 1 calc R U
H62C H -0.2394 -0.0548 0.7563 0.05 Uiso 1 1 calc R U
C16 C 0.6259(7) -0.3350(5) 0.8436(6) 0.0357(16) Uani 1 1 d . .
H16 H 0.6833 -0.3657 0.8045 0.043 Uiso 1 1 calc R U
H7 H 0.068(7) 0.031(5) 0.802(6) 0.040(18) Uiso 1 1 d . .
H13 H 0.688(6) -0.082(4) 1.008(8) 0.5(3) Uiso 1 1 d D .

loop_
_atom_site_aniso_label
_atom_site_aniso_U_11
_atom_site_aniso_U_22
_atom_site_aniso_U_33
_atom_site_aniso_U_23
_atom_site_aniso_U_13
_atom_site_aniso_U_12
O8 0.030(2) 0.0215(18) 0.029(2) -0.0064(17) 0.0144(19) -0.0048(17)
N2 0.028(3) 0.016(2) 0.041(3) -0.002(2) 0.015(2) -0.002(2)
N3 0.029(3) 0.022(2) 0.031(3) -0.004(2) 0.010(2) -0.005(2)
N7 0.039(3) 0.010(2) 0.030(3) 0.002(2) 0.016(2) 0.000(2)
N1 0.024(2) 0.012(2) 0.029(3) 0.001(2) 0.013(2) -0.0007(18)
C8 0.022(3) 0.020(3) 0.026(3) 0.000(2) 0.013(2) 0.000(2)
N13 0.029(3) 0.023(3) 0.038(3) -0.002(2) 0.012(2) -0.003(2)
C14 0.023(3) 0.020(3) 0.026(3) 0.002(3) 0.005(2) -0.003(2)
C61 0.036(3) 0.024(3) 0.026(3) 0.005(3) 0.006(3) 0.010(3)
N4 0.031(3) 0.019(2) 0.027(3) 0.002(2) 0.009(2) 0.001(2)
C5 0.020(3) 0.022(3) 0.020(3) 0.000(2) 0.008(2) 0.004(2)
C11 0.030(3) 0.023(3) 0.027(3) 0.002(3) 0.006(3) -0.002(2)
C18 0.028(3) 0.024(3) 0.035(4) 0.002(3) 0.010(3) -0.003(3)
C10 0.030(3) 0.024(3) 0.021(3) 0.004(2) 0.010(2) -0.002(2)
C6 0.034(3) 0.015(3) 0.021(3) 0.001(2) 0.009(3) 0.003(2)
C63 0.046(4) 0.017(3) 0.026(3) 0.004(3) 0.015(3) -0.002(3)
C64 0.040(4) 0.028(4) 0.045(4) -0.010(3) 0.022(3) -0.007(3)
C17 0.036(3) 0.022(3) 0.042(4) 0.000(3) 0.009(3) 0.001(3)
C15 0.022(3) 0.035(4) 0.037(4) -0.001(3) 0.009(3) -0.003(2)
C9 0.025(3) 0.018(3) 0.028(3) 0.001(2) 0.014(3) -0.002(2)
C12 0.028(3) 0.026(3) 0.030(3) -0.007(3) 0.008(3) -0.004(2)
C19 0.031(3) 0.022(3) 0.033(4) 0.005(3) 0.011(3) 0.002(2)
C62 0.030(3) 0.038(4) 0.039(4) -0.005(3) 0.004(3) 0.006(3)
C16 0.030(3) 0.033(4) 0.044(4) 0.000(3) 0.014(3) 0.004(3)

loop_
_atom_type_symbol
_atom_type_description
_atom_type_scat_dispersion_real
_atom_type_scat_dispersion_imag
_atom_type_scat_source
C C 0.0033 0.0016 'International Tables Vol C Tables 4.2.6.8 and 6.1.1.4'
H H 0 0 'International Tables Vol C Tables 4.2.6.8 and 6.1.1.4'
N N 0.0061 0.0033 'International Tables Vol C Tables 4.2.6.8 and 6.1.1.4'
O O 0.0106 0.006 'International Tables Vol C Tables 4.2.6.8 and 6.1.1.4'

loop_
_geom_angle_atom_site_label_1
_geom_angle_atom_site_label_2
_geom_angle_atom_site_label_3
_geom_angle
N3 N2 N1 105.2(5)
N2 N3 N4 111.8(5)
C8 N7 C6 131.0(5)
C8 N7 H7 115(4)
C6 N7 H7 114(4)
C5 N1 N2 109.3(5)
C5 N1 C9 127.9(4)
N2 N1 C9 122.7(4)
O8 C8 N7 122.5(5)
O8 C8 C9 118.0(5)
N7 C8 C9 119.5(5)
C14 N13 C12 108.9(5)
C14 N13 H13 127(3)
C12 N13 H13 124(3)
N13 C14 C15 128.8(5)
N13 C14 C19 108.3(5)
C15 C14 C19 122.9(5)
C62 C61 C6 115.2(5)
C62 C61 H61A 108.5
C6 C61 H61A 108.5
C62 C61 H61B 108.5
C6 C61 H61B 108.5
H61A C61 H61B 107.5
C5 N4 N3 105.4(5)
N1 C5 N4 108.3(5)
N1 C5 C6 123.6(5)
N4 C5 C6 127.9(5)
C12 C11 C19 106.1(5)
C12 C11 C10 124.8(6)
C19 C11 C10 129.0(5)
C17 C18 C19 118.9(5)
C17 C18 H18 120.6
C19 C18 H18 120.6
C11 C10 C9 115.0(5)
C11 C10 H10A 108.5
C9 C10 H10A 108.5
C11 C10 H10B 108.5
C9 C10 H10B 108.5
H10A C10 H10B 107.5
N7 C6 C5 107.6(5)
N7 C6 C61 110.1(5)
C5 C6 C61 108.1(5)
N7 C6 C63 109.6(5)
C5 C6 C63 111.2(5)
C61 C6 C63 110.2(5)
C64 C63 C6 115.2(5)
C64 C63 H63A 108.5
C6 C63 H63A 108.5
C64 C63 H63B 108.5
C6 C63 H63B 108.5
H63A C63 H63B 107.5
C63 C64 H64A 109.5
C63 C64 H64B 109.5
H64A C64 H64B 109.5
C63 C64 H64C 109.5
H64A C64 H64C 109.5
H64B C64 H64C 109.5
C18 C17 C16 121.6(6)
C18 C17 H17 119.2
C16 C17 H17 119.2
C16 C15 C14 117.8(5)
C16 C15 H15 121.1
C14 C15 H15 121.1
N1 C9 C8 109.6(4)
N1 C9 C10 111.2(4)
C8 C9 C10 112.5(4)
N1 C9 H9 107.8
C8 C9 H9 107.8
C10 C9 H9 107.8
C11 C12 N13 109.8(5)
C11 C12 H12 125.1
N13 C12 H12 125.1
C18 C19 C14 118.2(5)
C18 C19 C11 134.9(5)
C14 C19 C11 106.8(5)
C61 C62 H62A 109.5
C61 C62 H62B 109.5
H62A C62 H62B 109.5
C61 C62 H62C 109.5
H62A C62 H62C 109.5
H62B C62 H62C 109.5
C15 C16 C17 120.6(6)
C15 C16 H16 119.7
C17 C16 H16 119.7

loop_
_geom_bond_atom_site_label_1
_geom_bond_atom_site_label_2
_geom_bond_distance
O8 C8 1.225(7)
N2 N3 1.296(7)
N2 N1 1.368(6)
N3 N4 1.365(7)
N7 C8 1.346(8)
N7 C6 1.457(8)
N7 H7 0.95(8)
N1 C5 1.333(7)
N1 C9 1.469(7)
C8 C9 1.521(8)
N13 C14 1.367(7)
N13 C12 1.387(7)
N13 H13 0.982(18)
C14 C15 1.387(8)
C14 C19 1.414(8)
C61 C62 1.490(9)
C61 C6 1.542(8)
C61 H61A 0.99
C61 H61B 0.99
N4 C5 1.336(7)
C5 C6 1.493(8)
C11 C12 1.378(8)
C11 C19 1.448(8)
C11 C10 1.493(8)
C18 C17 1.370(9)
C18 C19 1.406(8)
C18 H18 0.95
C10 C9 1.550(8)
C10 H10A 0.99
C10 H10B 0.99
C6 C63 1.549(8)
C63 C64 1.535(9)
C63 H63A 0.99
C63 H63B 0.99
C64 H64A 0.98
C64 H64B 0.98
C64 H64C 0.98
C17 C16 1.417(9)
C17 H17 0.95
C15 C16 1.369(9)
C15 H15 0.95
C9 H9 1
C12 H12 0.95
C62 H62A 0.98
C62 H62B 0.98
C62 H62C 0.98
C16 H16 0.95

loop_
_geom_torsion_atom_site_label_1
_geom_torsion_atom_site_label_2
_geom_torsion_atom_site_label_3
_geom_torsion_atom_site_label_4
_geom_torsion
N1 N2 N3 N4 -0.3(5)
N3 N2 N1 C5 0.9(5)
N3 N2 N1 C9 -179.4(4)
C6 N7 C8 O8 172.0(5)
C6 N7 C8 C9 -9.7(8)
C12 N13 C14 C15 179.8(6)
C12 N13 C14 C19 -0.1(7)
N2 N3 N4 C5 -0.4(6)
N2 N1 C5 N4 -1.2(6)
C9 N1 C5 N4 179.1(5)
N2 N1 C5 C6 174.0(4)
C9 N1 C5 C6 -5.7(8)
N3 N4 C5 N1 1.0(6)
N3 N4 C5 C6 -173.9(5)
C12 C11 C10 C9 92.3(7)
C19 C11 C10 C9 -91.4(7)
C8 N7 C6 C5 4.0(8)
C8 N7 C6 C61 121.6(6)
C8 N7 C6 C63 -117.1(6)
N1 C5 C6 N7 3.8(7)
N4 C5 C6 N7 178.0(5)
N1 C5 C6 C61 -115.1(6)
N4 C5 C6 C61 59.1(7)
N1 C5 C6 C63 123.9(6)
N4 C5 C6 C63 -61.9(7)
C62 C61 C6 N7 -64.9(7)
C62 C61 C6 C5 52.4(7)
C62 C61 C6 C63 174.1(6)
N7 C6 C63 C64 58.1(6)
C5 C6 C63 C64 -60.8(7)
C61 C6 C63 C64 179.4(6)
C19 C18 C17 C16 -0.9(10)
N13 C14 C15 C16 -178.9(6)
C19 C14 C15 C16 1.0(10)
C5 N1 C9 C8 0.2(7)
N2 N1 C9 C8 -179.5(4)
C5 N1 C9 C10 -124.8(5)
N2 N1 C9 C10 55.5(6)
O8 C8 C9 N1 -174.8(4)
N7 C8 C9 N1 6.8(6)
O8 C8 C9 C10 -50.6(6)
N7 C8 C9 C10 131.0(5)
C11 C10 C9 N1 67.1(6)
C11 C10 C9 C8 -56.3(6)
C19 C11 C12 N13 1.5(7)
C10 C11 C12 N13 178.5(5)
C14 N13 C12 C11 -0.9(7)
C17 C18 C19 C14 1.1(9)
C17 C18 C19 C11 178.1(7)
N13 C14 C19 C18 178.7(6)
C15 C14 C19 C18 -1.2(10)
N13 C14 C19 C11 1.0(7)
C15 C14 C19 C11 -178.9(6)
C12 C11 C19 C18 -178.7(7)
C10 C11 C19 C18 4.4(12)
C12 C11 C19 C14 -1.5(7)
C10 C11 C19 C14 -178.3(6)
C14 C15 C16 C17 -0.7(10)
C18 C17 C16 C15 0.7(11)
